data_9010404
loop_
_publ_author_name
'Dorsam, G.'
'Liebscher, A.'
'Wunder, B.'
'Franz, G.'

_publ_section_title
;
 Crystal structures of synthetic melanotekite (Pb2Fe2Si2O9), kentrolite
 (Pb2Mn2Si2O9), and the aluminum analogue (Pb2Al2Si2O9)
;
_journal_name_full 'American Mineralogist'
_journal_page_first 573
_journal_page_last 583
_journal_paper_doi 10.2138/am.2008.2594
_journal_volume 93
_journal_year 2008
_chemical_compound_source Synthetic
_chemical_formula_sum 'Mn2 O9 Pb2 Si2'
_chemical_name_mineral Kentrolite
_space_group_IT_number 18
_symmetry_space_group_name_Hall 'P 2ac 2ac'
_symmetry_space_group_name_H-M 'P 21 2 21'
_cell_angle_alpha 90
_cell_angle_beta 90
_cell_angle_gamma 90
_cell_length_a 7.0079
_cell_length_b 11.0665
_cell_length_c 9.9634
_cell_formula_units_Z 4
_cell_volume 772.691
_database_code_amcsd 0004536
_exptl_crystal_density_diffrn 6.227
_cod_original_formula_sum 'Pb2 Mn2 Si2 O9'
_cod_database_code 9010404

loop_
_space_group_symop_operation_xyz
x,y,z
1/2+x,-y,1/2-z
1/2-x,-y,1/2+z
-x,y,-z

loop_
_atom_site_aniso_label
_atom_site_aniso_U_11
_atom_site_aniso_U_22
_atom_site_aniso_U_33
_atom_site_aniso_U_12
_atom_site_aniso_U_13
_atom_site_aniso_U_23
Pb1 0.00910 0.00770 0.00900 0.00110 -0.00150 0.00400
Pb2 0.04350 0.01920 0.01730 0.00120 -0.00260 -0.02130
Pb3 0.00830 0.01070 0.00950 0.00110 0.00090 -0.00120
Pb4 0.04440 0.01630 0.01270 0.00040 -0.00130 -0.00980
Mn1 0.00700 0.00750 0.00590 0.00000 -0.00040 0.00000
Mn2 0.00550 0.00730 0.00620 0.00000 0.00160 0.00000
Mn3 0.00750 0.00680 0.00640 -0.00080 -0.00060 -0.00010
Si1 0.00830 0.00940 0.00840 -0.00030 -0.00160 0.00160
Si2 0.00580 0.00720 0.00770 -0.00030 0.00050 0.00120
O1 0.00960 0.01410 0.00610 0.00010 -0.00170 0.00050
O2 0.00340 0.00570 0.05440 0.00000 -0.01200 0.00000
O3 0.01590 0.00890 0.00990 -0.00700 0.00600 -0.00490
O4 0.01630 0.01140 0.01250 0.00360 0.00670 -0.00230
O5 0.03720 0.01190 0.00880 -0.00360 -0.00380 0.00900
O6 0.00860 0.01140 0.01080 -0.00010 -0.00110 -0.00470
O7 0.00750 0.00890 0.01740 -0.00470 -0.00120 0.00050
O8 0.01020 0.01380 0.00790 -0.00030 0.00040 0.00340
O9 0.00860 0.01190 0.00730 0.00020 -0.00220 -0.00230
O10 0.00750 0.00670 0.02940 0.00000 0.00160 0.00000

loop_
_atom_site_label
_atom_site_fract_x
_atom_site_fract_y
_atom_site_fract_z
_atom_site_occupancy
_atom_site_U_iso_or_equiv
Pb1 0.54860 0.55250 0.20010 0.72000 0.00860
Pb2 0.53480 0.54760 0.19890 0.28000 0.02670
Pb3 0.54790 -0.05990 0.29740 0.65000 0.00950
Pb4 0.49860 -0.05580 0.29850 0.35000 0.02450
Mn1 0.50000 0.10480 0.00000 1.00000 0.00680
Mn2 0.00000 0.60540 0.00000 1.00000 0.00630
Mn3 0.50160 0.24900 0.24960 1.00000 0.00690
Si1 0.78760 0.15710 0.49710 1.00000 0.00870
Si2 0.78670 0.34360 -0.00370 1.00000 0.00690
O1 0.88870 0.60920 0.17310 1.00000 0.00990
O2 0.00000 0.22220 0.50000 1.00000 0.02120
O3 0.70090 0.36790 0.14340 1.00000 0.01150
O4 0.81220 0.47290 -0.08080 1.00000 0.01340
O5 0.79010 -0.13510 0.14740 1.00000 0.01930
O6 0.66340 0.24540 -0.08820 1.00000 0.01020
O7 0.81170 0.02660 0.42180 1.00000 0.01120
O8 0.65660 0.25110 0.41520 1.00000 0.01060
O9 0.61480 0.11070 0.17200 1.00000 0.00930
O10 0.00000 0.28110 0.00000 1.00000 0.01450

loop_
_cod_related_entry_id
_cod_related_entry_database
_cod_related_entry_code
1 AMCSD 0004536
